data_2202370
loop_
_publ_author_name
'Amini, Mostafa M.'
'Abadi, Shabnam Hossein'
'Mirzaee, Mahdi'
'Yang, Shi-Yao'
'Ng, Seik Weng'

_publ_section_title <i>catena</i>-Poly[\m-trifluoroacetato-<i>O</i>:<i>O</i>'-dimethyl-4-fluorophenyltin(IV)]
_journal_issue 10
_journal_name_full 'Acta Crystallographica Section E'
_journal_page_first m847
_journal_page_last m848
_journal_paper_doi 10.1107/S1600536803019299
_journal_volume 59
_journal_year 2003
_chemical_formula_iupac '[Sn (C2 F3 O2) (C6 H4 F) (C H3)2]'
_chemical_formula_moiety 'Sn, (C2 F3 O2), (C6 H4 F), 2(C H3)'
_chemical_formula_sum 'C10 H10 F4 O2 Sn'
_chemical_formula_weight 356.87
_chemical_name_common 'Dimethyl-4-fluorophenyltin trifluoroacetate'
_chemical_name_systematic
;
 catena-Poly[\m-trifluoroacetato-O:O'-dimethyl-4-fluorophenyltin(IV)]
;
_space_group_IT_number 19
_symmetry_cell_setting orthorhombic
_symmetry_space_group_name_Hall 'P 2ac 2ab'
_symmetry_space_group_name_H-M 'P 21 21 21'
_atom_sites_solution_hydrogens geom
_atom_sites_solution_primary direct
_atom_sites_solution_secondary difmap
_audit_creation_method SHELXL-97
_cell_angle_alpha 90.00
_cell_angle_beta 90.00
_cell_angle_gamma 90.00
_cell_formula_units_Z 4
_cell_length_a 7.0005(3)
_cell_length_b 10.8221(4)
_cell_length_c 16.7241(6)
_cell_measurement_reflns_used 9210
_cell_measurement_temperature 298(2)
_cell_measurement_theta_max 28.3
_cell_measurement_theta_min 2.3
_cell_volume 1267.02(8)
_computing_cell_refinement 'SAINT (Bruker, 2001)'
_computing_data_collection 'SMART (Bruker, 2001)'
_computing_data_reduction SAINT
_computing_molecular_graphics 'ORTEPII (Johnson, 1976)'
_computing_publication_material SHELXL97
_computing_structure_refinement 'SHELXL97 (Sheldrick, 1997)'
_diffrn_ambient_temperature 298(2)
_diffrn_measured_fraction_theta_full 0.96
_diffrn_measured_fraction_theta_max 0.96
_diffrn_measurement_device_type 'Bruker APEX area-detector diffractometer'
_diffrn_measurement_method '\f and \w scan'
_diffrn_radiation_monochromator graphite
_diffrn_radiation_source 'fine-focus sealed tube'
_diffrn_radiation_type MoK\a
_diffrn_radiation_wavelength 0.71073
_diffrn_reflns_av_R_equivalents 0.033
_diffrn_reflns_av_sigmaI/netI 0.035
_diffrn_reflns_limit_h_max 9
_diffrn_reflns_limit_h_min -9
_diffrn_reflns_limit_k_max 14
_diffrn_reflns_limit_k_min -14
_diffrn_reflns_limit_l_max 21
_diffrn_reflns_limit_l_min -21
_diffrn_reflns_number 10861
_diffrn_reflns_theta_full 28.3
_diffrn_reflns_theta_max 28.3
_diffrn_reflns_theta_min 2.2
_diffrn_standards_decay_% 0
_diffrn_standards_number 0
_exptl_absorpt_coefficient_mu 2.053
_exptl_absorpt_correction_T_max 0.529
_exptl_absorpt_correction_T_min 0.438
_exptl_absorpt_correction_type multi-scan
_exptl_absorpt_process_details '(SADABS; Sheldrick, 1996)'
_exptl_crystal_colour Colorless
_exptl_crystal_density_diffrn 1.871
_exptl_crystal_density_method 'not measured'
_exptl_crystal_description Parallelepiped
_exptl_crystal_F_000 688
_exptl_crystal_size_max 0.37
_exptl_crystal_size_mid 0.34
_exptl_crystal_size_min 0.31
_refine_diff_density_max 0.40
_refine_diff_density_min -0.60
_refine_ls_abs_structure_details 'Flack parameter (Flack & Schwarzenbach, 1988) from 1181 Friedel pairs'
_refine_ls_abs_structure_Flack -0.03(3)
_refine_ls_extinction_method none
_refine_ls_goodness_of_fit_ref 0.92
_refine_ls_hydrogen_treatment constr
_refine_ls_matrix_type full
_refine_ls_number_parameters 156
_refine_ls_number_reflns 2931
_refine_ls_number_restraints 0
_refine_ls_restrained_S_all 0.92
_refine_ls_R_factor_all 0.033
_refine_ls_R_factor_gt 0.030
_refine_ls_shift/su_max 0.001
_refine_ls_shift/su_mean <0.001
_refine_ls_structure_factor_coef Fsqd
_refine_ls_weighting_details 'calc w = 1/[\s^2^(Fo^2^)+(0.0343P)^2^] where P = (Fo^2^+2Fc^2^)/3'
_refine_ls_weighting_scheme calc
_refine_ls_wR_factor_gt 0.060
_refine_ls_wR_factor_ref 0.061
_reflns_number_gt 2772
_reflns_number_total 2931
_reflns_threshold_expression I>2\s(I)
_cod_data_source_file bt6340.cif
_cod_data_source_block I
_cod_depositor_comments
;
The following automatic conversions were performed:
'_symmetry_cell_setting' value 'Orthorhombic' changed to 'orthorhombic'
according to '/home/saulius/struct/CIF-dictionaries/cif_core.dic'
dictionary named 'cif_core.dic' version 2.4.1 from 2010-06-29.

Automatic conversion script
Id: cif_fix_enum 1527 2010-12-29 10:47:43Z saulius 

The following automatic conversions were performed:

'_symmetry_cell_setting' value 'Orthorhombic' changed to
'orthorhombic' according to
/home/saulius/struct/CIF-dictionaries/cif_core.dic dictionary named
'cif_core.dic' version 2.4.1 from
2010-06-29.

'_exptl_absorpt_correction_type' value 'Multi-scan'
changed to 'multi-scan' according to
/home/saulius/struct/CIF-dictionaries/cif_core.dic dictionary named
'cif_core.dic' version 2.4.1 from 2010-06-29.

Automatic conversion script
Id: cif_fix_values 1715 2011-07-08 13:25:40Z adriana 
;
_cod_database_code 2202370
_cod_database_fobs_code 2202370

loop_
_symmetry_equiv_pos_as_xyz
'x, y, z'
'-x+1/2, -y, z+1/2'
'x+1/2, -y+1/2, -z'
'-x, y+1/2, -z+1/2'

loop_
_atom_site_label
_atom_site_fract_x
_atom_site_fract_y
_atom_site_fract_z
_atom_site_U_iso_or_equiv
_atom_site_adp_type
_atom_site_calc_flag
_atom_site_refinement_flags
_atom_site_occupancy
_atom_site_disorder_assembly
_atom_site_disorder_group
_atom_site_type_symbol
Sn1 0.44921(4) 0.66746(2) 0.78563(2) 0.04290(8) Uani d . 1 . . Sn
F1 0.3816(7) 0.2106(3) 0.9096(2) 0.125(2) Uani d . 1 . . F
F2 0.2985(6) 0.3602(3) 0.9832(2) 0.0960(10) Uani d . 1 . . F
F3 0.1186(6) 0.2938(4) 0.8942(2) 0.1200(10) Uani d . 1 . . F
F4 0.2290(5) 1.0549(3) 1.0459(2) 0.0820(10) Uani d . 1 . . F
O1 0.3496(5) 0.5175(2) 0.8635(2) 0.0530(10) Uani d . 1 . . O
O2 0.4603(5) 0.3617(2) 0.7897(2) 0.0610(10) Uani d . 1 . . O
C1 0.2576(8) 0.6239(5) 0.6930(3) 0.0690(10) Uani d . 1 . . C
C2 0.7411(6) 0.6195(4) 0.7838(3) 0.0620(10) Uani d . 1 . . C
C3 0.3698(7) 0.7969(3) 0.8744(2) 0.0450(10) Uani d . 1 . . C
C4 0.1926(7) 0.8552(4) 0.8743(3) 0.0590(10) Uani d . 1 . . C
C5 0.1437(8) 0.9421(4) 0.9328(3) 0.0650(10) Uani d . 1 . . C
C6 0.2737(9) 0.9676(4) 0.9895(3) 0.0590(10) Uani d . 1 . . C
C7 0.4486(9) 0.9131(4) 0.9941(3) 0.0640(10) Uani d . 1 . . C
C8 0.4944(7) 0.8260(4) 0.9360(3) 0.0600(10) Uani d . 1 . . C
C9 0.3802(6) 0.4057(3) 0.8481(2) 0.0450(10) Uani d . 1 . . C
C10 0.2954(8) 0.3166(4) 0.9110(3) 0.0610(10) Uani d . 1 . . C
H1a 0.3187 0.5695 0.6556 0.104 Uiso calc R 1 . . H
H1b 0.2197 0.6984 0.6661 0.104 Uiso calc R 1 . . H
H1c 0.1469 0.5841 0.7150 0.104 Uiso calc R 1 . . H
H2a 0.7602 0.5451 0.8140 0.093 Uiso calc R 1 . . H
H2b 0.8150 0.6851 0.8069 0.093 Uiso calc R 1 . . H
H2c 0.7812 0.6063 0.7295 0.093 Uiso calc R 1 . . H
H4 0.1047 0.8361 0.8345 0.071 Uiso calc R 1 . . H
H5 0.0252 0.9809 0.9325 0.078 Uiso calc R 1 . . H
H7 0.5342 0.9333 1.0346 0.077 Uiso calc R 1 . . H
H8 0.6120 0.7861 0.9386 0.073 Uiso calc R 1 . . H

loop_
_atom_site_aniso_label
_atom_site_aniso_U_11
_atom_site_aniso_U_22
_atom_site_aniso_U_33
_atom_site_aniso_U_12
_atom_site_aniso_U_13
_atom_site_aniso_U_23
Sn1 0.04870(10) 0.03600(10) 0.04400(10) 0.00050(10) 0.00410(10) -0.00260(10)
F1 0.206(5) 0.053(2) 0.118(3) 0.028(2) 0.088(3) 0.032(2)
F2 0.160(4) 0.075(2) 0.053(2) -0.028(2) 0.024(2) 0.0000(10)
F3 0.103(3) 0.151(4) 0.107(3) -0.066(3) 0.014(2) 0.014(2)
F4 0.124(3) 0.060(2) 0.061(2) 0.003(2) 0.024(2) -0.0170(10)
O1 0.070(2) 0.037(2) 0.054(2) -0.0030(10) 0.015(2) 0.0020(10)
O2 0.094(2) 0.0380(10) 0.052(2) -0.0030(10) 0.026(2) -0.0050(10)
C1 0.059(3) 0.086(3) 0.063(3) -0.012(3) -0.009(2) -0.004(2)
C2 0.055(2) 0.070(3) 0.061(3) 0.001(2) 0.004(3) 0.010(2)
C3 0.060(2) 0.033(2) 0.042(2) -0.001(2) 0.009(2) 0.0040(10)
C4 0.064(3) 0.057(3) 0.056(2) 0.002(2) -0.001(2) -0.006(2)
C5 0.072(3) 0.057(3) 0.067(3) 0.011(2) 0.016(3) -0.003(2)
C6 0.093(4) 0.040(2) 0.044(2) -0.004(2) 0.017(2) -0.002(2)
C7 0.083(3) 0.059(3) 0.049(2) -0.005(3) -0.006(3) -0.007(2)
C8 0.070(3) 0.053(2) 0.059(2) 0.010(2) -0.004(2) 0.001(2)
C9 0.056(2) 0.035(2) 0.045(2) -0.006(2) 0.007(2) -0.004(2)
C10 0.086(3) 0.039(2) 0.058(3) -0.014(2) 0.022(2) -0.004(2)

loop_
_atom_type_symbol
_atom_type_description
_atom_type_scat_dispersion_real
_atom_type_scat_dispersion_imag
_atom_type_scat_source
C C 0.0033 0.0016 'International Tables Vol C Tables 4.2.6.8 and 6.1.1.4'
H H 0.0000 0.0000 'International Tables Vol C Tables 4.2.6.8 and 6.1.1.4'
F F 0.0171 0.0103 'International Tables Vol C Tables 4.2.6.8 and 6.1.1.4'
O O 0.0106 0.0060 'International Tables Vol C Tables 4.2.6.8 and 6.1.1.4'
Sn Sn -0.6537 1.4246 'International Tables Vol C Tables 4.2.6.8 and 6.1.1.4'

loop_
_geom_angle_atom_site_label_1
_geom_angle_atom_site_label_2
_geom_angle_atom_site_label_3
_geom_angle_site_symmetry_1
_geom_angle_site_symmetry_3
_geom_angle
_geom_angle_publ_flag
O1 Sn1 O2 . 4_656 171.50(10) yes
O1 Sn1 C1 . . 93.9(2) yes
O1 Sn1 C2 . . 97.7(2) yes
O1 Sn1 C3 . . 89.40(10) yes
O2 Sn1 C1 4_656 . 88.8(2) yes
O2 Sn1 C2 4_656 . 87.40(10) yes
O2 Sn1 C3 4_656 . 82.30(10) yes
C1 Sn1 C2 . . 123.5(2) yes
C1 Sn1 C3 . . 119.8(2) yes
C2 Sn1 C3 . . 115.4(2) yes
C9 O1 Sn1 . . 122.5(3) no
C9 O2 Sn1 . 4_646 146.7(3) no
C8 C3 C4 . . 117.3(4) no
C8 C3 Sn1 . . 120.4(3) no
C4 C3 Sn1 . . 122.3(3) no
C3 C4 C5 . . 121.5(4) no
C6 C5 C4 . . 117.8(5) no
C5 C6 C7 . . 124.1(4) no
C5 C6 F4 . . 118.2(5) no
C7 C6 F4 . . 117.7(5) no
C6 C7 C8 . . 117.5(5) no
C3 C8 C7 . . 121.9(5) no
O2 C9 O1 . . 128.1(4) no
O2 C9 C10 . . 118.5(3) no
O1 C9 C10 . . 113.4(3) no
F3 C10 F2 . . 106.7(4) no
F3 C10 F1 . . 105.8(5) no
F2 C10 F1 . . 109.3(4) no
F3 C10 C9 . . 109.8(4) no
F2 C10 C9 . . 113.6(4) no
F1 C10 C9 . . 111.2(4) no
Sn1 C1 H1a . . 109.5 no
Sn1 C1 H1b . . 109.5 no
H1a C1 H1b . . 109.5 no
Sn1 C1 H1c . . 109.5 no
H1a C1 H1c . . 109.5 no
H1b C1 H1c . . 109.5 no
Sn1 C2 H2a . . 109.5 no
Sn1 C2 H2b . . 109.5 no
H2a C2 H2b . . 109.5 no
Sn1 C2 H2c . . 109.5 no
H2a C2 H2c . . 109.5 no
H2b C2 H2c . . 109.5 no
C3 C4 H4 . . 119.3 no
C5 C4 H4 . . 119.3 no
C6 C5 H5 . . 121.1 no
C4 C5 H5 . . 121.1 no
C6 C7 H7 . . 121.3 no
C8 C7 H7 . . 121.3 no
C3 C8 H8 . . 119.1 no
C7 C8 H8 . . 119.1 no

loop_
_geom_bond_atom_site_label_1
_geom_bond_atom_site_label_2
_geom_bond_site_symmetry_2
_geom_bond_distance
_geom_bond_publ_flag
Sn1 O1 . 2.194(3) yes
Sn1 O2 4_656 2.531(3) yes
Sn1 C1 . 2.103(5) yes
Sn1 C2 . 2.109(5) yes
Sn1 C3 . 2.115(4) yes
F1 C10 . 1.296(5) no
F2 C10 . 1.297(5) no
F3 C10 . 1.293(6) no
F4 C6 . 1.372(5) no
O1 C9 . 1.256(4) no
O2 C9 . 1.223(4) no
C3 C8 . 1.387(6) no
C3 C4 . 1.392(6) no
C4 C5 . 1.400(6) no
C5 C6 . 1.342(7) no
C6 C7 . 1.361(8) no
C7 C8 . 1.391(6) no
C9 C10 . 1.545(6) no
C1 H1a . 0.96 no
C1 H1b . 0.96 no
C1 H1c . 0.96 no
C2 H2a . 0.96 no
C2 H2b . 0.96 no
C2 H2c . 0.96 no
C4 H4 . 0.93 no
C5 H5 . 0.93 no
C7 H7 . 0.93 no
C8 H8 . 0.93 no

loop_
_geom_torsion_atom_site_label_1
_geom_torsion_atom_site_label_2
_geom_torsion_atom_site_label_3
_geom_torsion_atom_site_label_4
_geom_torsion_site_symmetry_1
_geom_torsion
_geom_torsion_publ_flag
C2 Sn1 O1 C9 . -55.1(4) no
C1 Sn1 O1 C9 . 69.5(4) no
C3 Sn1 O1 C9 . -170.6(4) no
O2 Sn1 O1 C9 4_656 178.1(7) no
C2 Sn1 C3 C8 . -12.8(4) no
C1 Sn1 C3 C8 . 179.7(3) no
O1 Sn1 C3 C8 . 85.5(3) no
O2 Sn1 C3 C8 4_656 -96.2(3) no
C2 Sn1 C3 C4 . 167.8(3) no
C1 Sn1 C3 C4 . 0.3(4) no
O1 Sn1 C3 C4 . -93.9(4) no
O2 Sn1 C3 C4 4_656 84.4(3) no
C8 C3 C4 C5 . 1.6(6) no
Sn1 C3 C4 C5 . -179.0(3) no
C3 C4 C5 C6 . -0.1(7) no
C4 C5 C6 C7 . -0.9(7) no
C4 C5 C6 F4 . 178.4(4) no
C5 C6 C7 C8 . 0.2(7) no
F4 C6 C7 C8 . -179.0(4) no
C4 C3 C8 C7 . -2.3(6) no
Sn1 C3 C8 C7 . 178.3(3) no
C6 C7 C8 C3 . 1.4(7) no
Sn1 O2 C9 O1 4_646 -173.4(4) no
Sn1 O2 C9 C10 4_646 3.5(8) no
Sn1 O1 C9 O2 . -2.5(7) no
Sn1 O1 C9 C10 . -179.5(3) no
O2 C9 C10 F3 . -92.0(5) no
O1 C9 C10 F3 . 85.4(5) no
O2 C9 C10 F2 . 148.6(5) no
O1 C9 C10 F2 . -34.0(6) no
O2 C9 C10 F1 . 24.8(6) no
O1 C9 C10 F1 . -157.9(5) no
